data_4071567
loop_
_publ_author_name
'Wang, Yaorong'
'Liu, Dongmei'
'Chan, Hoi-Shan'
'Xie, Zuowei'

_publ_section_title
;
 Synthesis, Structural Characterization, and Reactivity of Group 4
 Metallacarboranes Containing the Ligand [Me2C(C5H4)(C2B9H10)]3&#x2212;
;
_journal_issue 12
_journal_name_full Organometallics
_journal_page_first 2825
_journal_paper_doi 10.1021/om800235w
_journal_volume 27
_journal_year 2008
_chemical_formula_sum 'C38 H76 B9 Na3 O7'
_chemical_formula_weight 811.25
_chemical_name_systematic
;

 ?

;
_space_group_IT_number 2
_symmetry_cell_setting triclinic
_symmetry_space_group_name_Hall '-P 1'
_symmetry_space_group_name_H-M 'P -1'
_atom_sites_solution_hydrogens geom
_atom_sites_solution_primary direct
_atom_sites_solution_secondary difmap
_audit_creation_method SHELXL-97
_cell_angle_alpha 87.401(6)
_cell_angle_beta 87.563(5)
_cell_angle_gamma 67.180(4)
_cell_formula_units_Z 4
_cell_length_a 11.221(2)
_cell_length_b 14.459(3)
_cell_length_c 33.118(7)
_cell_measurement_temperature 293(2)
_cell_volume 4945.7(17)
_computing_cell_refinement 'Bruker SMART'
_computing_data_collection 'Bruker SMART'
_computing_data_reduction 'Bruker SHELXTL'
_computing_molecular_graphics 'Bruker SHELXTL'
_computing_publication_material 'Bruker SHELXTL'
_computing_structure_refinement 'SHELXL-97 (Sheldrick, 1997)'
_computing_structure_solution 'SHELXS-97 (Sheldrick, 1990)'
_diffrn_ambient_temperature 293(2)
_diffrn_measured_fraction_theta_full 0.958
_diffrn_measured_fraction_theta_max 0.958
_diffrn_measurement_device_type 'CCD area detector'
_diffrn_measurement_method 'phi and omega scans'
_diffrn_radiation_monochromator graphite
_diffrn_radiation_source 'fine-focus sealed tube'
_diffrn_radiation_type MoK\a
_diffrn_radiation_wavelength 0.71073
_diffrn_reflns_av_R_equivalents 0.0540
_diffrn_reflns_av_sigmaI/netI 0.1383
_diffrn_reflns_limit_h_max 12
_diffrn_reflns_limit_h_min -12
_diffrn_reflns_limit_k_max 16
_diffrn_reflns_limit_k_min -16
_diffrn_reflns_limit_l_max 37
_diffrn_reflns_limit_l_min -32
_diffrn_reflns_number 22820
_diffrn_reflns_theta_full 25.00
_diffrn_reflns_theta_max 25.00
_diffrn_reflns_theta_min 0.62
_exptl_absorpt_coefficient_mu 0.091
_exptl_absorpt_correction_T_max 1.000
_exptl_absorpt_correction_T_min 0.606013
_exptl_absorpt_correction_type SADABS
_exptl_crystal_colour yellow
_exptl_crystal_density_diffrn 1.090
_exptl_crystal_density_method 'not measured'
_exptl_crystal_description Prism
_exptl_crystal_F_000 1752
_exptl_crystal_size_max 0.60
_exptl_crystal_size_mid 0.45
_exptl_crystal_size_min 0.35
_platon_squeeze_details
;

;
_refine_diff_density_max 0.534
_refine_diff_density_min -0.269
_refine_diff_density_rms 0.051
_refine_ls_extinction_method none
_refine_ls_goodness_of_fit_ref 0.819
_refine_ls_hydrogen_treatment riding
_refine_ls_matrix_type full
_refine_ls_number_parameters 1075
_refine_ls_number_reflns 14893
_refine_ls_number_restraints 212
_refine_ls_restrained_S_all 0.833
_refine_ls_R_factor_all 0.2217
_refine_ls_R_factor_gt 0.0928
_refine_ls_shift/su_max 0.087
_refine_ls_shift/su_mean 0.004
_refine_ls_structure_factor_coef Fsqd
_refine_ls_weighting_details 'calc w=1/[\s^2^(Fo^2^)+(0.1740P)^2^+0.0000P] where P=(Fo^2^+2Fc^2^)/3'
_refine_ls_weighting_scheme calc
_refine_ls_wR_factor_gt 0.2513
_refine_ls_wR_factor_ref 0.3107
_reflns_number_gt 4515
_reflns_number_total 14893
_reflns_threshold_expression >2sigma(I)
_cod_data_source_file om800235w-file004.cif
_cod_data_source_block 3
_cod_depositor_comments
;
The following automatic conversions were performed:

'_symmetry_cell_setting' value 'Triclinic' changed to 'triclinic'
according to /home/saulius/struct/CIF-dictionaries/cif_core.dic
dictionary named 'cif_core.dic' version 2.4.1 from 2010-06-29.

Automatic conversion script
Id: cif_fix_values 1715 2011-07-08 13:25:40Z adriana 
;
_cod_original_cell_volume 4945.7(18)
_cod_original_sg_symbol_H-M P-1
_cod_database_code 4071567

loop_
_symmetry_equiv_pos_as_xyz
'x, y, z'
'-x, -y, -z'

loop_
_atom_site_label
_atom_site_type_symbol
_atom_site_fract_x
_atom_site_fract_y
_atom_site_fract_z
_atom_site_U_iso_or_equiv
_atom_site_adp_type
_atom_site_occupancy
_atom_site_symmetry_multiplicity
_atom_site_calc_flag
_atom_site_refinement_flags
Na2' Na 0.62837(4) 0.21914(3) 0.942597(9) 0.11428(17) Uani 1 1 d .
Na3' Na 0.60339(4) 0.43776(3) 0.820929(9) 0.09894(15) Uani 1 1 d .
Na1' Na 0.37392(3) 0.11199(3) 0.981571(9) 0.08410(13) Uani 1 1 d .
Na2 Na 0.64218(4) 1.20399(3) 0.451101(9) 0.11631(18) Uani 1 1 d .
Na3 Na 0.84457(4) 1.01719(3) 0.326801(10) 0.10449(17) Uani 1 1 d .
Na1 Na 0.65416(3) 1.46590(3) 0.475094(8) 0.08208(13) Uani 1 1 d .
C1 C 0.49124(7) 1.33726(6) 0.382293(18) 0.0622(3) Uani 1 1 d .
C3 C 0.58747(8) 1.26876(6) 0.34993(2) 0.0719(3) Uani 1 1 d .
C2 C 0.53746(9) 1.39085(8) 0.41513(2) 0.0993(4) Uani 1 1 d .
H2 H 0.6350 1.3373 0.4067 0.119 Uiso 1 1 calc R
C4 C 0.66302(9) 1.32704(7) 0.32908(2) 0.1086(4) Uani 1 1 d .
H4A H 0.7057 1.3483 0.3491 0.163 Uiso 1 1 calc R
H4B H 0.6043 1.3848 0.3147 0.163 Uiso 1 1 calc R
H4C H 0.7262 1.2845 0.3104 0.163 Uiso 1 1 calc R
C5 C 0.51862(9) 1.23836(7) 0.31687(2) 0.1019(5) Uani 1 1 d .
H5A H 0.4697 1.2022 0.3290 0.153 Uiso 1 1 calc R
H5B H 0.5818 1.1964 0.2981 0.153 Uiso 1 1 calc R
H5C H 0.4614 1.2975 0.3029 0.153 Uiso 1 1 calc R
C6 C 0.68157(7) 1.17480(6) 0.371383(19) 0.0678(3) Uani 1 1 d .
C7 C 0.80387(9) 1.15882(7) 0.38453(3) 0.0916(4) Uani 1 1 d .
H7 H 0.8466 1.2022 0.3799 0.110 Uiso 1 1 calc R
C8 C 0.85276(10) 1.06619(8) 0.40605(3) 0.1109(5) Uani 1 1 d .
H8 H 0.9333 1.0376 0.4178 0.133 Uiso 1 1 calc R
C9 C 0.76164(10) 1.02580(8) 0.40659(3) 0.1082(5) Uani 1 1 d .
H9 H 0.7686 0.9648 0.4188 0.130 Uiso 1 1 calc R
C10 C 0.65711(9) 1.09166(7) 0.38578(2) 0.0939(4) Uani 1 1 d .
H10 H 0.5812 1.0820 0.3819 0.113 Uiso 1 1 calc R
C1' C 0.63009(7) 0.08761(6) 0.872645(19) 0.0667(3) Uani 1 1 d .
C3' C 0.58984(8) 0.18115(7) 0.84260(2) 0.0804(4) Uani 1 1 d .
C2' C 0.53512(9) 0.08882(7) 0.91196(2) 0.0895(4) Uani 1 1 d .
H2' H 0.4836 0.1699 0.9062 0.107 Uiso 1 1 calc R
C4' C 0.45306(8) 0.20640(7) 0.82745(2) 0.0961(4) Uani 1 1 d .
H4'A H 0.4308 0.2626 0.8086 0.144 Uiso 1 1 calc R
H4'B H 0.3925 0.2229 0.8500 0.144 Uiso 1 1 calc R
H4'C H 0.4503 0.1495 0.8143 0.144 Uiso 1 1 calc R
C5' C 0.68078(9) 0.16100(8) 0.80368(2) 0.1009(4) Uani 1 1 d .
H5'A H 0.6519 0.2193 0.7859 0.151 Uiso 1 1 calc R
H5'B H 0.6780 0.1047 0.7901 0.151 Uiso 1 1 calc R
H5'C H 0.7679 0.1467 0.8113 0.151 Uiso 1 1 calc R
C6' C 0.59732(8) 0.26910(6) 0.86385(2) 0.0768(3) Uani 1 1 d .
C7' C 0.49863(10) 0.34972(7) 0.88136(2) 0.1044(4) Uani 1 1 d .
H7' H 0.4113 0.3617 0.8798 0.125 Uiso 1 1 calc R
C8' C 0.54484(12) 0.40989(8) 0.90132(3) 0.1274(5) Uani 1 1 d .
H8' H 0.4965 0.4665 0.9159 0.153 Uiso 1 1 calc R
C9' C 0.67767(11) 0.36914(7) 0.89540(3) 0.1189(5) Uani 1 1 d .
H9' H 0.7350 0.3947 0.9051 0.143 Uiso 1 1 calc R
C10' C 0.71208(9) 0.28300(7) 0.87235(2) 0.0947(4) Uani 1 1 d .
H10' H 0.7956 0.2422 0.8641 0.114 Uiso 1 1 calc R
O1 O 0.75432(6) 1.54728(5) 0.432076(18) 0.1317(3) Uani 1 1 d D
C11 C 0.74872(12) 1.55314(10) 0.39005(3) 0.2040(7) Uani 1 1 d D
H11A H 0.7731 1.4865 0.3796 0.245 Uiso 1 1 calc R
H11B H 0.6613 1.5936 0.3819 0.245 Uiso 1 1 calc R
C12 C 0.83288(14) 1.59612(11) 0.37476(4) 0.2281(9) Uani 1 1 d D
H12A H 0.7935 1.6438 0.3529 0.274 Uiso 1 1 calc R
H12B H 0.9120 1.5448 0.3645 0.274 Uiso 1 1 calc R
C13 C 0.86061(11) 1.64725(9) 0.40818(3) 0.1688(6) Uani 1 1 d D
H13A H 0.9505 1.6395 0.4073 0.203 Uiso 1 1 calc R
H13B H 0.8057 1.7182 0.4077 0.203 Uiso 1 1 calc R
C14 C 0.83290(10) 1.59797(9) 0.44199(3) 0.1560(6) Uani 1 1 d D
H14A H 0.7891 1.6463 0.4625 0.187 Uiso 1 1 calc R
H14B H 0.9129 1.5502 0.4530 0.187 Uiso 1 1 calc R
O2 O 0.82294(6) 1.29797(7) 0.480986(17) 0.1325(4) Uani 1 1 d D
C21 C 0.93369(10) 1.29157(12) 0.45865(3) 0.1636(7) Uani 1 1 d D
H21A H 0.9382 1.2571 0.4338 0.196 Uiso 1 1 calc R
H21B H 0.9292 1.3586 0.4515 0.196 Uiso 1 1 calc R
C22 C 1.03892(11) 1.24271(15) 0.47952(4) 0.2969(10) Uani 1 1 d D
H22A H 1.0824 1.2869 0.4851 0.356 Uiso 1 1 calc R
H22B H 1.0984 1.1864 0.4645 0.356 Uiso 1 1 calc R
C23 C 0.99441(12) 1.20689(15) 0.51782(4) 0.2712(11) Uani 1 1 d D
H23A H 1.0229 1.1344 0.5183 0.325 Uiso 1 1 calc R
H23B H 1.0295 1.2258 0.5409 0.325 Uiso 1 1 calc R
C24 C 0.86208(10) 1.25102(10) 0.51914(3) 0.1473(7) Uani 1 1 d D
H24A H 0.8327 1.3002 0.5401 0.177 Uiso 1 1 calc R
H24B H 0.8257 1.2008 0.5249 0.177 Uiso 1 1 calc R
O3 O 0.63960(7) 1.12181(6) 0.513286(18) 0.1434(4) Uani 1 1 d D
C31 C 0.70370(14) 1.02143(10) 0.52398(4) 0.1949(8) Uani 1 1 d D
H31A H 0.7928 1.0080 0.5301 0.234 Uiso 1 1 calc R
H31B H 0.7035 0.9799 0.5018 0.234 Uiso 1 1 calc R
C32 C 0.63921(17) 0.99906(12) 0.55849(4) 0.2525(11) Uani 1 1 d D
H32A H 0.6961 0.9792 0.5813 0.303 Uiso 1 1 calc R
H32B H 0.6127 0.9446 0.5531 0.303 Uiso 1 1 calc R
C33 C 0.52605(15) 1.09028(11) 0.56731(5) 0.2579(9) Uani 1 1 d D
H33A H 0.4474 1.0822 0.5607 0.309 Uiso 1 1 calc R
H33B H 0.5216 1.1048 0.5958 0.309 Uiso 1 1 calc R
C34 C 0.54076(12) 1.17014(10) 0.54298(3) 0.1673(8) Uani 1 1 d D
H34A H 0.4603 1.2108 0.5301 0.201 Uiso 1 1 calc R
H34B H 0.5664 1.2129 0.5594 0.201 Uiso 1 1 calc R
O4 O 0.88846(7) 1.06983(5) 0.261058(18) 0.1344(4) Uani 1 1 d D
C41 C 0.88211(15) 1.16044(10) 0.24436(4) 0.2079(8) Uani 1 1 d D
H41A H 0.9415 1.1818 0.2580 0.249 Uiso 1 1 calc R
H41B H 0.7954 1.2105 0.2486 0.249 Uiso 1 1 calc R
C42 C 0.91380(14) 1.15457(10) 0.20192(3) 0.1849(8) Uani 1 1 d D
H42A H 0.9951 1.1621 0.1962 0.222 Uiso 1 1 calc R
H42B H 0.8463 1.2056 0.1866 0.222 Uiso 1 1 calc R
C43 C 0.92382(15) 1.05318(11) 0.19259(3) 0.2026(10) Uani 1 1 d D
H43A H 0.8488 1.0570 0.1780 0.243 Uiso 1 1 calc R
H43B H 1.0006 1.0197 0.1759 0.243 Uiso 1 1 calc R
C44 C 0.9309(2) 0.99944(12) 0.22989(4) 0.2869(13) Uani 1 1 d D
H44A H 0.8763 0.9613 0.2296 0.344 Uiso 1 1 calc R
H44B H 1.0191 0.9530 0.2343 0.344 Uiso 1 1 calc R
O5 O 1.04964(6) 0.88390(6) 0.32947(2) 0.1277(3) Uani 1 1 d D
C51 C 1.08368(11) 0.81043(10) 0.36035(4) 0.1634(7) Uani 1 1 d D
H51A H 1.0740 0.7504 0.3519 0.196 Uiso 1 1 calc R
H51B H 1.0295 0.8346 0.3843 0.196 Uiso 1 1 calc R
C52 C 1.21820(12) 0.78939(13) 0.36848(5) 0.2267(10) Uani 1 1 d D
H52A H 1.2238 0.8231 0.3926 0.272 Uiso 1 1 calc R
H52B H 1.2655 0.7178 0.3728 0.272 Uiso 1 1 calc R
C53 C 1.26928(12) 0.82359(14) 0.33575(4) 0.2465(11) Uani 1 1 d D
H53A H 1.3293 0.7676 0.3207 0.296 Uiso 1 1 calc R
H53B H 1.3153 0.8635 0.3444 0.296 Uiso 1 1 calc R
C54 C 1.16481(12) 0.88276(12) 0.31131(4) 0.2209(9) Uani 1 1 d D
H54A H 1.1619 0.9507 0.3084 0.265 Uiso 1 1 calc R
H54B H 1.1762 0.8550 0.2846 0.265 Uiso 1 1 calc R
O6 O 0.73355(8) 0.93015(6) 0.29588(2) 0.1457(4) Uani 1 1 d D
C61 C 0.70543(12) 0.85885(10) 0.31891(5) 0.2041(8) Uani 1 1 d D
H61A H 0.7220 0.8623 0.3472 0.245 Uiso 1 1 calc R
H61B H 0.7569 0.7919 0.3098 0.245 Uiso 1 1 calc R
C62 C 0.56960(15) 0.88374(19) 0.31305(6) 0.4346(17) Uani 1 1 d D
H62A H 0.5513 0.8234 0.3143 0.522 Uiso 1 1 calc R
H62B H 0.5180 0.9281 0.3339 0.522 Uiso 1 1 calc R
C63 C 0.54134(15) 0.93006(16) 0.27591(5) 0.3383(14) Uani 1 1 d D
H63A H 0.4566 0.9842 0.2765 0.406 Uiso 1 1 calc R
H63B H 0.5422 0.8827 0.2560 0.406 Uiso 1 1 calc R
C64 C 0.63885(14) 0.96814(13) 0.26635(5) 0.2602(10) Uani 1 1 d D
H64A H 0.6769 0.9471 0.2398 0.312 Uiso 1 1 calc R
H64B H 0.6019 1.0409 0.2663 0.312 Uiso 1 1 calc R
O7 O 0.92381(16) 0.70652(12) 0.67915(4) 0.3589(12) Uani 1 1 d D
C71 C 0.86889(18) 0.80198(15) 0.65844(5) 0.3032(14) Uani 1 1 d D
H71A H 0.9351 0.8262 0.6493 0.364 Uiso 1 1 calc R
H71B H 0.8198 0.7989 0.6355 0.364 Uiso 1 1 calc R
C72 C 0.78679(16) 0.86338(13) 0.68901(5) 0.2922(12) Uani 1 1 d D
H72A H 0.8181 0.9146 0.6955 0.351 Uiso 1 1 calc R
H72B H 0.7001 0.8968 0.6789 0.351 Uiso 1 1 calc R
C73 C 0.78331(18) 0.81240(17) 0.72041(6) 0.3379(17) Uani 1 1 d D
H73A H 0.6990 0.8085 0.7231 0.406 Uiso 1 1 calc R
H73B H 0.7942 0.8463 0.7437 0.406 Uiso 1 1 calc R
C74 C 0.8817(2) 0.71197(14) 0.72022(5) 0.3055(14) Uani 1 1 d D
H74A H 0.9510 0.7044 0.7382 0.367 Uiso 1 1 calc R
H74B H 0.8460 0.6620 0.7275 0.367 Uiso 1 1 calc R
O1' O 0.18364(6) 0.14969(6) 0.945398(18) 0.1503(4) Uani 1 1 d D
C11' C 0.10729(13) 0.09861(12) 0.95092(4) 0.2710(9) Uani 1 1 d D
H11C H 0.0165 0.1414 0.9544 0.325 Uiso 1 1 calc R
H11D H 0.1344 0.0482 0.9726 0.325 Uiso 1 1 calc R
C12' C 0.1430(2) 0.05369(13) 0.90785(4) 0.3220(17) Uani 1 1 d D
H12C H 0.2346 0.0121 0.9056 0.386 Uiso 1 1 calc R
H12D H 0.0941 0.0133 0.9024 0.386 Uiso 1 1 calc R
C13' C 0.11409(16) 0.12869(12) 0.88352(4) 0.2407(12) Uani 1 1 d D
H13C H 0.0239 0.1531 0.8764 0.289 Uiso 1 1 calc R
H13D H 0.1678 0.1125 0.8591 0.289 Uiso 1 1 calc R
C14' C 0.13974(16) 0.20158(13) 0.90661(4) 0.3209(11) Uani 1 1 d D
H14C H 0.0620 0.2615 0.9102 0.385 Uiso 1 1 calc R
H14D H 0.2062 0.2202 0.8933 0.385 Uiso 1 1 calc R
O2' O 0.37814(7) 0.27766(5) 0.989740(17) 0.1193(3) Uani 1 1 d D
C21' C 0.38961(12) 0.30938(9) 1.02833(3) 0.1365(6) Uani 1 1 d D
H21B H 0.4052 0.2547 1.0481 0.164 Uiso 1 1 calc R
H21C H 0.4615 0.3308 1.0284 0.164 Uiso 1 1 calc R
C22' C 0.2737(2) 0.38953(14) 1.03796(4) 0.4065(16) Uani 1 1 d D
H22C H 0.2902 0.4488 1.0434 0.488 Uiso 1 1 calc R
H22D H 0.2318 0.3723 1.0617 0.488 Uiso 1 1 calc R
C23' C 0.19217(16) 0.40797(16) 1.00281(4) 0.2585(12) Uani 1 1 d D
H23C H 0.1250 0.3819 1.0078 0.310 Uiso 1 1 calc R
H23D H 0.1521 0.4792 0.9961 0.310 Uiso 1 1 calc R
C24' C 0.27834(12) 0.35624(10) 0.97142(3) 0.1589(7) Uani 1 1 d D
H24C H 0.2346 0.3308 0.9529 0.191 Uiso 1 1 calc R
H24D H 0.3117 0.4007 0.9565 0.191 Uiso 1 1 calc R
O3' O 0.72285(8) 0.24705(6) 0.998527(19) 0.1526(4) Uani 1 1 d D
C31' C 0.78156(13) 0.16929(10) 1.02815(3) 0.1699(7) Uani 1 1 d D
H31C H 0.7214 0.1396 1.0380 0.204 Uiso 1 1 calc R
H31D H 0.8578 0.1171 1.0168 0.204 Uiso 1 1 calc R
C32' C 0.81529(13) 0.21638(12) 1.05969(3) 0.2244(11) Uani 1 1 d D
H32C H 0.8971 0.1724 1.0710 0.269 Uiso 1 1 calc R
H32D H 0.7493 0.2336 1.0811 0.269 Uiso 1 1 calc R
C33' C 0.82553(18) 0.30647(13) 1.04140(5) 0.3214(12) Uani 1 1 d D
H33C H 0.7935 0.3610 1.0601 0.386 Uiso 1 1 calc R
H33D H 0.9150 0.2942 1.0342 0.386 Uiso 1 1 calc R
C34' C 0.74985(16) 0.33087(11) 1.00647(4) 0.2621(9) Uani 1 1 d D
H34C H 0.6702 0.3887 1.0111 0.315 Uiso 1 1 calc R
H34D H 0.7969 0.3466 0.9838 0.315 Uiso 1 1 calc R
O4' O 0.45107(7) 0.46267(6) 0.771720(19) 0.1368(4) Uani 1 1 d D
C41' C 0.32037(12) 0.52298(12) 0.78054(4) 0.1915(9) Uani 1 1 d D
H41C H 0.2962 0.5079 0.8078 0.230 Uiso 1 1 calc R
H41D H 0.3067 0.5935 0.7785 0.230 Uiso 1 1 calc R
C42' C 0.24601(13) 0.50113(16) 0.75213(5) 0.3033(12) Uani 1 1 d D
H42C H 0.1933 0.5621 0.7376 0.364 Uiso 1 1 calc R
H42D H 0.1891 0.4729 0.7658 0.364 Uiso 1 1 calc R
C43' C 0.33171(15) 0.43090(12) 0.72462(4) 0.2557(11) Uani 1 1 d D
H43C H 0.3180 0.3686 0.7263 0.307 Uiso 1 1 calc R
H43D H 0.3173 0.4579 0.6971 0.307 Uiso 1 1 calc R
C44' C 0.45733(12) 0.41434(10) 0.73584(3) 0.1558(7) Uani 1 1 d D
H44C H 0.5071 0.3429 0.7396 0.187 Uiso 1 1 calc R
H44D H 0.4998 0.4402 0.7147 0.187 Uiso 1 1 calc R
O5' O 0.55661(9) 0.61056(5) 0.826360(19) 0.1462(4) Uani 1 1 d D
C51' C 0.50887(19) 0.66672(9) 0.86126(3) 0.2149(10) Uani 1 1 d D
H51C H 0.5789 0.6559 0.8794 0.258 Uiso 1 1 calc R
H51D H 0.4454 0.6458 0.8753 0.258 Uiso 1 1 calc R
C52' C 0.45097(12) 0.77005(9) 0.84934(4) 0.1512(6) Uani 1 1 d D
H52B H 0.4712 0.8113 0.8680 0.181 Uiso 1 1 calc R
H52C H 0.3578 0.7919 0.8483 0.181 Uiso 1 1 calc R
C53' C 0.50612(14) 0.77598(8) 0.80994(3) 0.1663(7) Uani 1 1 d D
H53C H 0.4384 0.8131 0.7913 0.200 Uiso 1 1 calc R
H53D H 0.5648 0.8104 0.8111 0.200 Uiso 1 1 calc R
C54' C 0.57389(15) 0.67707(9) 0.79664(3) 0.1815(8) Uani 1 1 d D
H54C H 0.5406 0.6685 0.7711 0.218 Uiso 1 1 calc R
H54D H 0.6651 0.6639 0.7927 0.218 Uiso 1 1 calc R
O6' O 0.77579(7) 0.39825(6) 0.77283(2) 0.1440(4) Uani 1 1 d D
C61' C 0.89574(11) 0.32619(11) 0.77944(4) 0.1887(8) Uani 1 1 d D
H61C H 0.8934 0.2600 0.7784 0.226 Uiso 1 1 calc R
H61D H 0.9245 0.3333 0.8059 0.226 Uiso 1 1 calc R
C62' C 0.98250(13) 0.33844(14) 0.74859(5) 0.2348(11) Uani 1 1 d D
H62B H 1.0219 0.2778 0.7333 0.282 Uiso 1 1 calc R
H62C H 1.0505 0.3532 0.7605 0.282 Uiso 1 1 calc R
C63' C 0.90538(13) 0.42116(11) 0.72271(4) 0.2087(8) Uani 1 1 d D
H63C H 0.9306 0.4777 0.7248 0.250 Uiso 1 1 calc R
H63D H 0.9163 0.4014 0.6947 0.250 Uiso 1 1 calc R
C64' C 0.77775(11) 0.44651(12) 0.73591(3) 0.2234(8) Uani 1 1 d D
H64C H 0.7358 0.5186 0.7387 0.268 Uiso 1 1 calc R
H64D H 0.7312 0.4264 0.7163 0.268 Uiso 1 1 calc R
O7' O 0.9717(3) 0.52957(14) 0.82961(7) 0.5236(13) Uani 1 1 d DU
C71' C 0.9638(2) 0.62533(14) 0.83718(5) 0.2943(11) Uani 1 1 d DU
H71A H 0.8744 0.6710 0.8409 0.353 Uiso 1 1 calc R
H71B H 1.0029 0.6509 0.8150 0.353 Uiso 1 1 calc R
C72' C 1.03215(18) 0.61448(14) 0.87291(5) 0.2824(10) Uani 1 1 d DU
H72B H 0.9777 0.6581 0.8935 0.339 Uiso 1 1 calc R
H72C H 1.1079 0.6305 0.8678 0.339 Uiso 1 1 calc R
C73' C 1.06897(18) 0.51066(14) 0.88536(6) 0.2984(11) Uani 1 1 d DU
H73B H 1.1582 0.4720 0.8774 0.358 Uiso 1 1 calc R
H73C H 1.0595 0.5040 0.9145 0.358 Uiso 1 1 calc R
C74' C 0.9854(2) 0.47774(16) 0.86581(6) 0.3962(13) Uani 1 1 d DU
H74C H 1.0235 0.4058 0.8622 0.475 Uiso 1 1 calc R
H74D H 0.9033 0.4952 0.8804 0.475 Uiso 1 1 calc R
B3 B 0.45658(9) 1.38746(8) 0.46073(2) 0.0691(4) Uani 1 1 d .
B4 B 0.36648(9) 1.32066(8) 0.45024(2) 0.0703(4) Uani 1 1 d .
B5 B 0.38933(7) 1.29762(6) 0.40154(2) 0.0502(3) Uani 1 1 d .
H5 H 0.3809 1.2307 0.3897 0.060 Uiso 1 1 calc R
B6 B 0.42826(9) 1.46682(8) 0.37979(3) 0.0773(4) Uani 1 1 d .
H6 H 0.4524 1.5139 0.3565 0.093 Uiso 1 1 calc R
B10 B 0.33150(10) 1.40365(8) 0.36993(3) 0.0801(4) Uani 1 1 d .
B7 B 0.40505(9) 1.49941(8) 0.43103(3) 0.0726(4) Uani 1 1 d .
H7A H 0.4135 1.5677 0.4414 0.087 Uiso 1 1 calc R
B8 B 0.29169(9) 1.45118(8) 0.45229(3) 0.0748(4) Uani 1 1 d .
B9 B 0.24646(9) 1.39484(9) 0.41479(3) 0.0867(5) Uani 1 1 d .
B11 B 0.27203(9) 1.50372(9) 0.40165(3) 0.0820(4) Uani 1 1 d .
B3' B 0.63777(9) 0.03297(8) 0.95252(2) 0.0728(4) Uani 1 1 d .
B4' B 0.79135(9) 0.00763(8) 0.93330(3) 0.0762(4) Uani 1 1 d .
B5' B 0.77142(7) 0.03903(6) 0.88488(2) 0.0517(3) Uani 1 1 d .
H5' H 0.8415 0.0643 0.8687 0.062 Uiso 1 1 calc R
B6' B 0.56832(10) -0.03935(8) 0.92601(3) 0.0751(4) Uani 1 1 d .
B7' B 0.82524(10) -0.08637(8) 0.89564(3) 0.0810(4) Uani 1 1 d .
H7'1 H 0.9235 -0.1424 0.8901 0.097 Uiso 1 1 calc R
B8' B 0.73374(10) -0.09300(8) 0.93890(3) 0.0839(4) Uani 1 1 d .
H8'1 H 0.7705 -0.1545 0.9616 0.101 Uiso 1 1 calc R
B9' B 0.71906(10) -0.03047(8) 0.85598(3) 0.0816(4) Uani 1 1 d .
B10' B 0.56297(10) -0.00139(8) 0.87430(3) 0.0772(4) Uani 1 1 d .
B11' B 0.68771(11) -0.11513(8) 0.89017(3) 0.0842(4) Uani 1 1 d .
H11 H 0.1996(5) 1.5590(4) 0.39153(16) 0.0540(17) Uiso 1 1 d .
H3' H 0.6109(6) 0.0527(5) 0.98673(18) 0.074(2) Uiso 1 1 d .
H6' H 0.4854(5) -0.0553(4) 0.94235(16) 0.0596(18) Uiso 1 1 d .
H9' H 0.7526(6) -0.0432(5) 0.82194(18) 0.075(2) Uiso 1 1 d .
H10' H 0.4853(6) 0.0063(5) 0.85467(18) 0.078(2) Uiso 1 1 d .
H8 H 0.2186(5) 1.4902(5) 0.47358(17) 0.0639(19) Uiso 1 1 d .
H9 H 0.1520(6) 1.3878(5) 0.41268(17) 0.071(2) Uiso 1 1 d .
H11 H 0.7108(6) -0.1938(5) 0.88123(19) 0.082(2) Uiso 1 1 d .
H10 H 0.2934(7) 1.3985(6) 0.3407(2) 0.096(2) Uiso 1 1 d .
H4 H 0.3418(5) 1.2727(5) 0.47080(17) 0.0674(19) Uiso 1 1 d .
H3 H 0.4898(6) 1.3947(5) 0.49021(17) 0.070(2) Uiso 1 1 d .
H4' H 0.8693(5) 0.0085(5) 0.95093(17) 0.0647(19) Uiso 1 1 d .

loop_
_atom_site_aniso_label
_atom_site_aniso_U_11
_atom_site_aniso_U_22
_atom_site_aniso_U_33
_atom_site_aniso_U_23
_atom_site_aniso_U_13
_atom_site_aniso_U_12
Na2' 0.1904(3) 0.1040(2) 0.06452(17) 0.01730(17) -0.02930(19) -0.0741(2)
Na3' 0.1222(2) 0.0891(2) 0.07399(18) 0.01209(17) 0.00970(18) -0.03097(19)
Na1' 0.08885(19) 0.0905(2) 0.06560(16) 0.01159(16) 0.00418(15) -0.02880(15)
Na2 0.1378(3) 0.0983(3) 0.06113(17) 0.01039(18) 0.01565(19) 0.0078(2)
Na3 0.1153(3) 0.0955(3) 0.07852(19) -0.00364(19) 0.01710(19) -0.0161(2)
Na1 0.06836(17) 0.1068(2) 0.06718(16) -0.00945(16) 0.01066(14) -0.03018(15)
C1 0.0692(4) 0.0694(5) 0.0382(3) -0.0016(3) -0.0007(3) -0.0162(4)
C3 0.0860(5) 0.0715(5) 0.0479(4) -0.0036(4) 0.0134(4) -0.0205(4)
C2 0.0890(6) 0.1027(7) 0.0816(5) 0.0126(5) 0.0157(5) -0.0137(5)
C4 0.1226(6) 0.0910(7) 0.0882(5) 0.0062(5) 0.0528(5) -0.0215(5)
C5 0.1253(7) 0.1025(7) 0.0518(4) -0.0144(4) -0.0019(5) -0.0142(6)
C6 0.0728(4) 0.0749(5) 0.0498(4) -0.0055(4) 0.0123(3) -0.0230(4)
C7 0.0855(5) 0.0839(6) 0.1005(6) -0.0120(5) 0.0082(5) -0.0273(4)
C8 0.0955(7) 0.1086(8) 0.0951(6) -0.0150(6) -0.0015(5) -0.0015(6)
C9 0.1256(8) 0.0872(7) 0.0790(5) 0.0100(5) 0.0101(5) -0.0078(6)
C10 0.0922(6) 0.0871(6) 0.0814(5) 0.0037(5) 0.0181(5) -0.0144(5)
C1' 0.0783(5) 0.0650(5) 0.0464(3) 0.0048(3) 0.0081(3) -0.0179(4)
C3' 0.0825(5) 0.0945(6) 0.0514(4) 0.0106(4) 0.0046(4) -0.0223(4)
C2' 0.1124(6) 0.0747(5) 0.0770(5) 0.0115(4) 0.0070(5) -0.0337(4)
C4' 0.0974(6) 0.1001(6) 0.0806(5) 0.0255(5) -0.0143(5) -0.0288(5)
C5' 0.1199(7) 0.1163(7) 0.0489(4) 0.0083(5) 0.0156(4) -0.0291(5)
C6' 0.1036(6) 0.0650(5) 0.0548(4) 0.0055(4) 0.0035(4) -0.0261(4)
C7' 0.1358(7) 0.0971(7) 0.0630(5) 0.0119(5) 0.0190(5) -0.0297(5)
C8' 0.2116(10) 0.0927(7) 0.0704(5) 0.0007(5) 0.0225(6) -0.0537(6)
C9' 0.2015(8) 0.1011(6) 0.0779(5) 0.0180(5) -0.0215(6) -0.0851(5)
C10' 0.1127(6) 0.0865(6) 0.0810(5) 0.0263(5) -0.0086(5) -0.0367(5)
O1 0.1628(4) 0.2002(5) 0.0788(4) -0.0059(4) 0.0146(3) -0.1229(3)
C11 0.3411(11) 0.2944(11) 0.0791(7) 0.0165(7) 0.0025(8) -0.2383(7)
C12 0.3794(16) 0.2640(13) 0.1101(9) 0.0238(9) 0.0112(10) -0.2051(9)
C13 0.1938(9) 0.2129(10) 0.1362(9) 0.0355(8) 0.0089(8) -0.1244(6)
C14 0.1639(7) 0.2217(11) 0.1219(8) -0.0140(8) 0.0310(7) -0.1204(6)
O2 0.0757(4) 0.1901(7) 0.0807(4) 0.0040(4) 0.0024(3) 0.0030(5)
C21 0.1049(8) 0.2163(14) 0.1267(8) 0.0168(9) 0.0213(7) -0.0198(9)
C22 0.1032(8) 0.488(2) 0.2918(15) 0.2150(13) -0.0542(9) -0.1261(9)
C23 0.1211(11) 0.390(2) 0.2518(14) 0.1694(13) -0.0481(10) -0.0586(12)
C24 0.1227(9) 0.1680(12) 0.1030(7) 0.0180(8) 0.0009(7) -0.0063(8)
O3 0.1340(5) 0.1544(6) 0.0938(4) 0.0443(4) 0.0260(4) -0.0115(5)
C31 0.2346(15) 0.1525(11) 0.1523(10) 0.0560(8) 0.0212(10) -0.0345(10)
C32 0.410(2) 0.1994(13) 0.1635(12) 0.0554(10) 0.0249(13) -0.1450(12)
C33 0.3376(13) 0.2456(13) 0.2408(14) -0.0215(12) 0.1329(11) -0.1806(9)
C34 0.1774(10) 0.2249(14) 0.0744(6) 0.0211(8) 0.0227(7) -0.0556(9)
O4 0.1779(6) 0.1178(5) 0.0867(4) -0.0144(4) 0.0431(4) -0.0379(4)
C41 0.3016(13) 0.1923(11) 0.1692(10) -0.0699(9) 0.1132(9) -0.1438(8)
C42 0.2155(12) 0.1788(12) 0.1457(9) -0.0051(9) 0.0712(8) -0.0678(9)
C43 0.1916(13) 0.2624(18) 0.1044(8) -0.0461(9) 0.0317(8) -0.0330(13)
C44 0.510(3) 0.1651(14) 0.1441(10) -0.0399(10) 0.1255(13) -0.0943(16)
O5 0.1108(5) 0.1147(5) 0.1244(5) 0.0208(4) 0.0180(4) -0.0120(4)
C51 0.1604(11) 0.1233(10) 0.1679(10) 0.0154(9) 0.0338(9) -0.0187(8)
C52 0.1863(12) 0.2456(16) 0.2574(15) 0.0863(13) -0.0867(11) -0.0954(10)
C53 0.1217(11) 0.305(2) 0.2663(17) 0.0940(15) 0.0111(11) -0.0438(11)
C54 0.1633(11) 0.2418(14) 0.2500(15) 0.0880(12) 0.0096(11) -0.0818(9)
O6 0.1708(6) 0.1411(6) 0.1349(5) 0.0015(5) -0.0227(5) -0.0697(4)
C61 0.2649(13) 0.1532(10) 0.2193(14) 0.0233(10) 0.0182(12) -0.1137(8)
C62 0.3107(14) 0.787(3) 0.381(3) -0.057(3) -0.0129(18) -0.4000(12)
C63 0.2381(16) 0.439(3) 0.3336(17) -0.1790(15) -0.0953(12) -0.0990(15)
C64 0.3596(17) 0.1970(15) 0.2566(14) 0.0295(12) -0.1696(11) -0.1310(12)
O7 0.3898(16) 0.4131(18) 0.3572(18) -0.1089(15) 0.0265(15) -0.2399(12)
C71 0.3032(17) 0.467(3) 0.1983(16) 0.0268(18) 0.0278(14) -0.2203(14)
C72 0.2250(14) 0.1909(17) 0.408(2) 0.0323(17) 0.1453(14) -0.0425(12)
C73 0.2315(15) 0.539(4) 0.278(2) -0.059(2) 0.0798(15) -0.1916(16)
C74 0.500(2) 0.3069(18) 0.1969(17) -0.0047(15) 0.0214(18) -0.2545(14)
O1' 0.1506(5) 0.2530(7) 0.0835(4) 0.0290(4) -0.0274(3) -0.1190(4)
C11' 0.2216(11) 0.4545(17) 0.2008(12) 0.1685(11) -0.0658(10) -0.2137(9)
C12' 0.598(4) 0.262(2) 0.0873(8) 0.0287(11) -0.0654(14) -0.144(2)
C13' 0.2544(15) 0.322(2) 0.1274(9) 0.0395(12) -0.0785(9) -0.0885(15)
C14' 0.3994(15) 0.525(2) 0.1877(13) 0.1330(14) -0.1080(12) -0.3474(11)
O2' 0.1602(6) 0.0875(5) 0.0839(4) -0.0037(3) -0.0059(4) -0.0185(4)
C21' 0.1790(10) 0.1095(8) 0.1169(7) -0.0191(6) -0.0115(7) -0.0488(7)
C22' 0.544(3) 0.2157(17) 0.2080(12) -0.1253(10) -0.1696(15) 0.157(2)
C23' 0.2002(17) 0.219(2) 0.2332(16) -0.0419(15) -0.0152(14) 0.0583(15)
C24' 0.1640(11) 0.1341(11) 0.1324(9) 0.0003(8) -0.0136(8) -0.0067(9)
O3' 0.2184(6) 0.1730(6) 0.0933(4) -0.0007(4) -0.0443(4) -0.1012(4)
C31' 0.2339(12) 0.1945(12) 0.0958(7) 0.0180(8) -0.0404(7) -0.0977(9)
C32' 0.1761(11) 0.373(2) 0.1034(7) -0.0319(10) -0.0424(7) -0.0771(13)
C33' 0.504(2) 0.3818(19) 0.2152(16) -0.0086(14) -0.0868(14) -0.3139(12)
C34' 0.4617(16) 0.2169(13) 0.1746(10) 0.0133(9) -0.1564(9) -0.1915(10)
O4' 0.1375(5) 0.1605(7) 0.0895(4) -0.0013(4) 0.0034(4) -0.0335(5)
C41' 0.1514(12) 0.1830(15) 0.1819(12) -0.0130(12) -0.0116(10) 0.0006(11)
C42' 0.2224(11) 0.509(2) 0.2510(15) 0.1496(16) -0.1244(10) -0.2259(11)
C43' 0.443(2) 0.2038(13) 0.1863(13) 0.0228(11) -0.0830(14) -0.1931(11)
C44' 0.2158(12) 0.1382(10) 0.0871(6) 0.0227(7) -0.0275(7) -0.0402(9)
O5' 0.2349(8) 0.0891(5) 0.1000(4) 0.0080(4) 0.0093(5) -0.0492(5)
C51' 0.422(2) 0.0881(8) 0.1119(8) -0.0223(7) 0.0215(11) -0.0744(11)
C52' 0.1696(10) 0.1232(9) 0.1692(10) -0.0142(8) 0.0154(9) -0.0666(7)
C53' 0.2584(13) 0.1122(8) 0.1341(9) 0.0328(7) -0.0136(9) -0.0810(8)
C54' 0.2777(14) 0.1377(9) 0.1342(9) 0.0282(8) 0.0128(10) -0.0911(9)
O6' 0.1316(5) 0.1419(6) 0.1193(5) 0.0303(4) 0.0389(4) -0.0177(4)
C61' 0.1297(9) 0.2085(13) 0.1949(11) 0.0580(10) 0.0438(8) -0.0409(8)
C62' 0.1447(10) 0.2492(19) 0.2741(17) -0.0102(15) 0.0838(10) -0.0451(11)
C63' 0.2142(12) 0.1937(13) 0.2042(13) 0.0524(10) 0.0449(10) -0.0751(9)
C64' 0.1734(10) 0.2380(15) 0.1714(9) 0.0799(9) 0.0920(7) -0.0028(10)
O7' 0.5314(19) 0.523(2) 0.5197(19) -0.0341(16) -0.0237(16) -0.2053(13)
C71' 0.2956(16) 0.2838(17) 0.2765(16) 0.0080(14) -0.0486(13) -0.0802(12)
C72' 0.3153(15) 0.2599(15) 0.2981(15) -0.0492(13) -0.0747(12) -0.1288(11)
C73' 0.2957(16) 0.2900(17) 0.2857(16) 0.0459(14) -0.0815(13) -0.0857(12)
C74' 0.4189(19) 0.3852(19) 0.418(2) 0.0024(16) -0.0292(16) -0.1918(13)
B3 0.0652(5) 0.0834(6) 0.0497(4) -0.0103(4) 0.0053(4) -0.0186(5)
B4 0.0695(5) 0.0892(6) 0.0544(4) -0.0001(4) 0.0072(4) -0.0343(4)
B5 0.0511(4) 0.0599(5) 0.0416(4) -0.0009(4) -0.0022(3) -0.0236(3)
B6 0.0785(6) 0.0939(7) 0.0548(5) 0.0120(5) -0.0021(4) -0.0295(5)
B10 0.0765(6) 0.0897(7) 0.0563(5) 0.0061(5) -0.0120(4) -0.0125(5)
B7 0.0660(5) 0.0755(6) 0.0641(5) -0.0052(5) 0.0050(4) -0.0144(5)
B8 0.0578(5) 0.0974(7) 0.0622(5) -0.0050(5) -0.0014(4) -0.0222(5)
B9 0.0585(5) 0.1171(8) 0.0783(6) -0.0027(6) -0.0018(5) -0.0271(5)
B11 0.0594(6) 0.0943(8) 0.0703(5) 0.0093(5) -0.0055(5) -0.0065(5)
B3' 0.0813(6) 0.0856(6) 0.0467(4) 0.0000(4) 0.0105(4) -0.0285(5)
B4' 0.0797(6) 0.0857(7) 0.0562(5) 0.0031(5) -0.0071(4) -0.0244(5)
B5' 0.0489(4) 0.0671(5) 0.0388(4) 0.0035(4) 0.0057(3) -0.0232(3)
B6' 0.0947(6) 0.0704(6) 0.0590(5) -0.0003(5) 0.0074(5) -0.0315(5)
B7' 0.0759(6) 0.0904(7) 0.0632(5) -0.0051(5) 0.0059(5) -0.0179(5)
B8' 0.0916(7) 0.0824(7) 0.0594(5) 0.0083(5) 0.0042(5) -0.0153(6)
B9' 0.0962(7) 0.0817(7) 0.0558(5) 0.0017(5) 0.0101(5) -0.0238(5)
B10' 0.0897(6) 0.0858(7) 0.0549(5) 0.0015(5) -0.0038(4) -0.0326(5)
B11' 0.1079(7) 0.0675(6) 0.0685(5) -0.0125(5) 0.0084(5) -0.0245(5)

loop_
_atom_type_symbol
_atom_type_description
_atom_type_scat_dispersion_real
_atom_type_scat_dispersion_imag
_atom_type_scat_source
C C 0.0033 0.0016 'International Tables Vol C Tables 4.2.6.8 and 6.1.1.4'
H H 0.0000 0.0000 'International Tables Vol C Tables 4.2.6.8 and 6.1.1.4'
B B 0.0013 0.0007 'International Tables Vol C Tables 4.2.6.8 and 6.1.1.4'
O O 0.0106 0.0060 'International Tables Vol C Tables 4.2.6.8 and 6.1.1.4'
Na Na 0.0362 0.0249 'International Tables Vol C Tables 4.2.6.8 and 6.1.1.4'

loop_
_geom_angle_atom_site_label_1
_geom_angle_atom_site_label_2
_geom_angle_atom_site_label_3
_geom_angle
_geom_angle_site_symmetry_1
_geom_angle_site_symmetry_3
O3' Na2' B3' 105.69(3) . .
O3' Na2' C6' 141.29(4) . .
B3' Na2' C6' 107.45(3) . .
O3' Na2' C10' 112.61(4) . .
B3' Na2' C10' 121.55(3) . .
C6' Na2' C10' 30.44(3) . .
O3' Na2' C7' 130.11(4) . .
B3' Na2' C7' 123.71(4) . .
C6' Na2' C7' 29.60(2) . .
C10' Na2' C7' 47.81(3) . .
O3' Na2' C9' 92.90(4) . .
B3' Na2' C9' 150.70(3) . .
C6' Na2' C9' 48.98(3) . .
C10' Na2' C9' 29.20(3) . .
C7' Na2' C9' 46.52(4) . .
O3' Na2' C8' 101.93(4) . .
B3' Na2' C8' 152.09(4) . .
C6' Na2' C8' 48.98(3) . .
C10' Na2' C8' 47.94(3) . .
C7' Na2' C8' 28.39(4) . .
C9' Na2' C8' 28.19(3) . .
O3' Na2' B4' 98.32(3) . .
B3' Na2' B4' 35.51(3) . .
C6' Na2' B4' 97.10(3) . .
C10' Na2' B4' 95.29(3) . .
C7' Na2' B4' 125.27(3) . .
C9' Na2' B4' 120.63(3) . .
C8' Na2' B4' 142.69(3) . .
O3' Na2' O2' 89.05(3) . .
B3' Na2' O2' 84.98(3) . .
C6' Na2' O2' 113.15(3) . .
C10' Na2' O2' 136.03(2) . .
C7' Na2' O2' 88.71(3) . .
C9' Na2' O2' 118.39(3) . .
C8' Na2' O2' 91.59(3) . .
B4' Na2' O2' 119.89(3) . .
O3' Na2' C1' 150.56(3) . .
B3' Na2' C1' 56.34(3) . .
C6' Na2' C1' 51.39(3) . .
C10' Na2' C1' 69.10(3) . .
C7' Na2' C1' 74.23(3) . .
C9' Na2' C1' 96.86(3) . .
C8' Na2' C1' 99.69(3) . .
B4' Na2' C1' 53.02(3) . .
O2' Na2' C1' 110.14(3) . .
O3' Na2' B5' 122.73(3) . .
B3' Na2' B5' 53.61(3) . .
C6' Na2' B5' 65.94(3) . .
C10' Na2' B5' 68.64(3) . .
C7' Na2' B5' 94.46(3) . .
C9' Na2' B5' 97.31(3) . .
C8' Na2' B5' 112.95(3) . .
B4' Na2' B5' 31.16(2) . .
O2' Na2' B5' 131.51(3) . .
C1' Na2' B5' 28.43(2) . .
O3' Na2' Na1' 107.01(3) . .
B3' Na2' Na1' 47.47(2) . .
C6' Na2' Na1' 109.98(3) . .
C10' Na2' Na1' 140.14(3) . .
C7' Na2' Na1' 101.76(3) . .
C9' Na2' Na1' 146.99(3) . .
C8' Na2' Na1' 119.62(3) . .
B4' Na2' Na1' 82.97(3) . .
O2' Na2' Na1' 38.84(2) . .
C1' Na2' Na1' 78.72(2) . .
B5' Na2' Na1' 93.70(3) . .
O4' Na3' O5' 94.01(3) . .
O4' Na3' O6' 92.81(3) . .
O5' Na3' O6' 99.02(3) . .
O4' Na3' C9' 146.35(4) . .
O5' Na3' C9' 101.40(3) . .
O6' Na3' C9' 113.72(3) . .
O4' Na3' C10' 130.48(4) . .
O5' Na3' C10' 131.18(3) . .
O6' Na3' C10' 97.76(3) . .
C9' Na3' C10' 30.57(3) . .
O4' Na3' C8' 120.47(4) . .
O5' Na3' C8' 94.43(3) . .
O6' Na3' C8' 143.07(3) . .
C9' Na3' C8' 29.45(4) . .
C10' Na3' C8' 49.33(3) . .
O4' Na3' C7' 98.61(4) . .
O5' Na3' C7' 116.43(3) . .
O6' Na3' C7' 141.61(3) . .
C9' Na3' C7' 47.74(4) . .
C10' Na3' C7' 48.04(3) . .
C8' Na3' C7' 28.74(4) . .
O4' Na3' C6' 102.16(4) . .
O5' Na3' C6' 143.11(3) . .
O6' Na3' C6' 112.86(3) . .
C9' Na3' C6' 49.55(3) . .
C10' Na3' C6' 30.05(3) . .
C8' Na3' C6' 48.83(3) . .
C7' Na3' C6' 28.86(2) . .
O1' Na1' O2' 102.49(3) . .
O1' Na1' C2' 94.71(3) . .
O2' Na1' C2' 89.21(3) . .
O1' Na1' B3' 128.92(3) . .
O2' Na1' B3' 91.75(3) . .
C2' Na1' B3' 36.03(2) . .
O1' Na1' B8' 97.17(3) . 2_657
O2' Na1' B8' 96.95(3) . 2_657
C2' Na1' B8' 165.10(3) . 2_657
B3' Na1' B8' 129.80(3) . 2_657
O1' Na1' B3' 104.74(3) . 2_657
O2' Na1' B3' 126.87(3) . 2_657
C2' Na1' B3' 132.11(3) . 2_657
B3' Na1' B3' 104.74(3) . 2_657
B8' Na1' B3' 35.28(3) 2_657 2_657
O1' Na1' B6' 99.99(3) . .
O2' Na1' B6' 121.27(3) . .
C2' Na1' B6' 35.23(3) . .
B3' Na1' B6' 35.34(3) . .
B8' Na1' B6' 132.79(3) 2_657 .
B3' Na1' B6' 97.62(3) 2_657 .
O1' Na1' Na1' 135.75(3) . 2_657
O2' Na1' Na1' 121.73(3) . 2_657
C2' Na1' Na1' 84.96(2) . 2_657
B3' Na1' Na1' 53.92(2) . 2_657
B8' Na1' Na1' 80.26(2) 2_657 2_657
B3' Na1' Na1' 50.82(2) 2_657 2_657
B6' Na1' Na1' 57.11(2) . 2_657
O1' Na1' Na2' 119.60(3) . .
O2' Na1' Na2' 50.17(2) . .
C2' Na1' Na2' 44.58(2) . .
B3' Na1' Na2' 43.07(3) . .
B8' Na1' Na2' 133.18(3) 2_657 .
B3' Na1' Na2' 135.39(2) 2_657 .
B6' Na1' Na2' 71.51(3) . .
Na1' Na1' Na2' 90.54(2) 2_657 .
O3 Na2 C6 142.96(3) . .
O3 Na2 B3 103.44(3) . .
C6 Na2 B3 107.53(3) . .
O3 Na2 C10 114.19(4) . .
C6 Na2 C10 29.84(3) . .
B3 Na2 C10 122.70(3) . .
O3 Na2 C7 133.98(3) . .
C6 Na2 C7 29.66(3) . .
B3 Na2 C7 121.92(3) . .
C10 Na2 C7 47.83(4) . .
O3 Na2 C8 105.15(3) . .
C6 Na2 C8 48.40(2) . .
B3 Na2 C8 151.05(3) . .
C10 Na2 C8 46.68(3) . .
C7 Na2 C8 29.14(3) . .
O3 Na2 C9 95.56(3) . .
C6 Na2 C9 48.43(3) . .
B3 Na2 C9 151.24(3) . .
C10 Na2 C9 28.54(3) . .
C7 Na2 C9 47.26(3) . .
C8 Na2 C9 27.63(4) . .
O3 Na2 B4 95.77(3) . .
C6 Na2 B4 97.87(3) . .
B3 Na2 B4 35.25(4) . .
C10 Na2 B4 97.41(3) . .
C7 Na2 B4 125.28(3) . .
C8 Na2 B4 143.40(3) . .
C9 Na2 B4 122.28(4) . .
O3 Na2 C1 148.30(3) . .
C6 Na2 C1 51.83(2) . .
B3 Na2 C1 56.02(2) . .
C10 Na2 C1 69.97(3) . .
C7 Na2 C1 73.59(3) . .
C8 Na2 C1 99.43(3) . .
C9 Na2 C1 97.11(3) . .
B4 Na2 C1 53.11(2) . .
O3 Na2 B5 119.93(3) . .
C6 Na2 B5 66.40(2) . .
B3 Na2 B5 54.39(3) . .
C10 Na2 B5 69.47(3) . .
C7 Na2 B5 94.63(3) . .
C8 Na2 B5 112.78(3) . .
C9 Na2 B5 97.40(3) . .
B4 Na2 B5 31.51(2) . .
C1 Na2 B5 29.43(2) . .
O3 Na2 Na1 106.66(3) . .
C6 Na2 Na1 109.12(2) . .
B3 Na2 Na1 47.50(3) . .
C10 Na2 Na1 138.87(3) . .
C7 Na2 Na1 99.08(3) . .
C8 Na2 Na1 118.09(3) . .
C9 Na2 Na1 144.93(3) . .
B4 Na2 Na1 82.75(3) . .
C1 Na2 Na1 78.06(2) . .
B5 Na2 Na1 94.60(2) . .
O5 Na3 O4 92.38(3) . .
O5 Na3 O6 97.63(4) . .
O4 Na3 O6 87.62(3) . .
O5 Na3 C10 130.46(3) . .
O4 Na3 C10 136.33(3) . .
O6 Na3 C10 93.55(4) . .
O5 Na3 C6 141.06(3) . .
O4 Na3 C6 112.18(3) . .
O6 Na3 C6 112.52(3) . .
C10 Na3 C6 29.42(3) . .
O5 Na3 C9 101.67(3) . .
O4 Na3 C9 160.33(3) . .
O6 Na3 C9 103.86(4) . .
C10 Na3 C9 29.08(3) . .
C6 Na3 C9 48.78(3) . .
O5 Na3 C7 113.83(3) . .
O4 Na3 C7 113.69(4) . .
O6 Na3 C7 140.07(3) . .
C10 Na3 C7 47.45(3) . .
C6 Na3 C7 29.15(3) . .
C9 Na3 C7 47.88(4) . .
O5 Na3 C8 92.88(3) . .
O4 Na3 C8 138.46(4) . .
O6 Na3 C8 132.24(4) . .
C10 Na3 C8 47.38(3) . .
C6 Na3 C8 48.65(2) . .
C9 Na3 C8 28.51(4) . .
C7 Na3 C8 29.52(3) . .
O1 Na1 O2 101.58(3) . .
O1 Na1 C2 98.90(3) . .
O2 Na1 C2 88.03(3) . .
O1 Na1 B3 131.45(3) . .
O2 Na1 B3 92.39(3) . .
C2 Na1 B3 34.80(3) . .
O1 Na1 B8 93.40(3) . 2_686
O2 Na1 B8 98.38(3) . 2_686
C2 Na1 B8 164.72(3) . 2_686
B3 Na1 B8 130.49(3) . 2_686
O1 Na1 B3 101.94(4) . 2_686
O2 Na1 B3 127.88(3) . 2_686
C2 Na1 B3 132.49(3) . 2_686
B3 Na1 B3 105.28(3) . 2_686
B8 Na1 B3 34.59(3) 2_686 2_686
O1 Na1 B7 102.68(3) . .
O2 Na1 B7 120.03(3) . .
C2 Na1 B7 34.49(3) . .
B3 Na1 B7 34.09(3) . .
B8 Na1 B7 133.43(3) 2_686 .
B3 Na1 B7 98.92(3) 2_686 .
O1 Na1 B7 126.08(3) . 2_686
O2 Na1 B7 97.19(2) . 2_686
C2 Na1 B7 132.02(3) . 2_686
B3 Na1 B7 97.22(3) . 2_686
B8 Na1 B7 33.64(3) 2_686 2_686
B3 Na1 B7 33.17(3) 2_686 2_686
B7 Na1 B7 110.44(2) . 2_686
O1 Na1 Na1 135.55(2) . 2_686
O2 Na1 Na1 122.87(3) . 2_686
C2 Na1 Na1 83.48(3) . 2_686
B3 Na1 Na1 53.03(2) . 2_686
B8 Na1 Na1 81.39(2) 2_686 2_686
B3 Na1 Na1 52.25(2) 2_686 2_686
B7 Na1 Na1 56.61(2) . 2_686
B7 Na1 Na1 53.83(2) 2_686 2_686
O1 Na1 Na2 122.98(2) . .
O2 Na1 Na2 50.64(3) . .
C2 Na1 Na2 43.65(2) . .
B3 Na1 Na2 42.719(19) . .
B8 Na1 Na2 133.61(2) 2_686 .
B3 Na1 Na2 134.96(3) 2_686 .
B7 Na1 Na2 70.18(2) . .
B7 Na1 Na2 107.99(3) 2_686 .
Na1 Na1 Na2 89.030(17) 2_686 .
B5 C1 C3 115.79(7) . .
B5 C1 C2 110.06(6) . .
C3 C1 C2 121.88(7) . .
B5 C1 B6 110.58(6) . .
C3 C1 B6 124.45(6) . .
C2 C1 B6 63.51(6) . .
B5 C1 B10 63.24(6) . .
C3 C1 B10 119.13(6) . .
C2 C1 B10 112.30(6) . .
B6 C1 B10 59.55(6) . .
B5 C1 Na2 78.84(4) . .
C3 C1 Na2 91.73(4) . .
C2 C1 Na2 63.95(4) . .
B6 C1 Na2 126.51(5) . .
B10 C1 Na2 138.37(5) . .
C6 C3 C4 109.38(7) . .
C6 C3 C5 109.62(7) . .
C4 C3 C5 107.51(7) . .
C6 C3 C1 108.71(5) . .
C4 C3 C1 108.58(7) . .
C5 C3 C1 112.97(7) . .
C1 C2 B3 109.02(8) . .
C1 C2 B6 62.41(6) . .
B3 C2 B6 109.85(6) . .
C1 C2 B7 109.33(7) . .
B3 C2 B7 60.17(5) . .
B6 C2 B7 60.17(5) . .
C1 C2 Na1 172.37(5) . .
B3 C2 Na1 73.48(5) . .
B6 C2 Na1 124.06(7) . .
B7 C2 Na1 78.22(5) . .
C7 C6 C10 105.39(7) . .
C7 C6 C3 127.27(9) . .
C10 C6 C3 127.00(8) . .
C7 C6 Na2 77.01(5) . .
C10 C6 Na2 76.72(5) . .
C3 C6 Na2 107.00(4) . .
C7 C6 Na3 75.81(5) . .
C10 C6 Na3 74.73(5) . .
C3 C6 Na3 119.84(4) . .
Na2 C6 Na3 133.15(3) . .
C6 C7 C8 108.79(10) . .
C6 C7 Na2 73.33(5) . .
C8 C7 Na2 80.02(5) . .
C6 C7 Na3 75.04(5) . .
C8 C7 Na3 75.41(6) . .
Na2 C7 Na3 130.55(5) . .
C9 C8 C7 107.98(9) . .
C9 C8 Na3 75.42(6) . .
C7 C8 Na3 75.07(6) . .
C9 C8 Na2 76.25(6) . .
C7 C8 Na2 70.84(5) . .
Na3 C8 Na2 125.43(4) . .
C8 C9 C10 107.62(10) . .
C8 C9 Na3 76.07(6) . .
C10 C9 Na3 74.65(5) . .
C8 C9 Na2 76.13(6) . .
C10 C9 Na2 70.79(6) . .
Na3 C9 Na2 125.69(4) . .
C9 C10 C6 110.21(10) . .
C9 C10 Na2 80.67(6) . .
C6 C10 Na2 73.44(5) . .
C9 C10 Na3 76.27(5) . .
C6 C10 Na3 75.85(5) . .
Na2 C10 Na3 131.86(5) . .
B5' C1' C3' 118.15(8) . .
B5' C1' C2' 109.66(6) . .
C3' C1' C2' 119.06(6) . .
B5' C1' B9' 62.65(6) . .
C3' C1' B9' 120.79(6) . .
C2' C1' B9' 113.47(7) . .
B5' C1' B10' 109.73(7) . .
C3' C1' B10' 124.51(7) . .
C2' C1' B10' 63.62(6) . .
B9' C1' B10' 60.27(6) . .
B5' C1' Na2' 79.35(5) . .
C3' C1' Na2' 90.65(5) . .
C2' C1' Na2' 62.87(5) . .
B9' C1' Na2' 138.53(5) . .
B10' C1' Na2' 125.46(4) . .
C6' C3' C4' 110.89(7) . .
C6' C3' C1' 108.97(6) . .
C4' C3' C1' 110.52(8) . .
C6' C3' C5' 108.49(8) . .
C4' C3' C5' 105.85(6) . .
C1' C3' C5' 112.09(6) . .
C1' C2' B3' 106.18(6) . .
C1' C2' B10' 60.37(6) . .
B3' C2' B10' 109.06(6) . .
C1' C2' B6' 106.54(6) . .
B3' C2' B6' 61.07(6) . .
B10' C2' B6' 59.63(5) . .
C1' C2' Na1' 173.40(7) . .
B3' C2' Na1' 73.54(4) . .
B10' C2' Na1' 126.13(7) . .
B6' C2' Na1' 79.23(4) . .
C7' C6' C10' 104.52(9) . .
C7' C6' C3' 129.26(9) . .
C10' C6' C3' 126.12(7) . .
C7' C6' Na2' 78.23(5) . .
C10' C6' Na2' 76.82(5) . .
C3' C6' Na2' 107.86(5) . .
C7' C6' Na3' 75.28(6) . .
C10' C6' Na3' 70.18(5) . .
C3' C6' Na3' 121.64(5) . .
Na2' C6' Na3' 130.17(4) . .
C8' C7' C6' 112.26(10) . .
C8' C7' Na2' 79.75(6) . .
C6' C7' Na2' 72.17(5) . .
C8' C7' Na3' 74.95(7) . .
C6' C7' Na3' 75.87(6) . .
Na2' C7' Na3' 127.21(5) . .
C7' C8' C9' 106.08(9) . .
C7' C8' Na3' 76.32(5) . .
C9' C8' Na3' 71.07(5) . .
C7' C8' Na2' 71.86(6) . .
C9' C8' Na2' 75.11(6) . .
Na3' C8' Na2' 123.98(4) . .
C8' C9' C10' 108.96(11) . .
C8' C9' Na3' 79.48(6) . .
C10' C9' Na3' 74.97(5) . .
C8' C9' Na2' 76.71(7) . .
C10' C9' Na2' 71.39(6) . .
Na3' C9' Na2' 129.07(5) . .
C9' C10' C6' 108.13(8) . .
C9' C10' Na3' 74.46(5) . .
C6' C10' Na3' 79.76(5) . .
C9' C10' Na2' 79.41(6) . .
C6' C10' Na2' 72.74(5) . .
Na3' C10' Na2' 133.50(4) . .
C11 O1 C14 105.95(9) . .
C11 O1 Na1 125.40(8) . .
C14 O1 Na1 128.65(6) . .
C12 C11 O1 108.67(12) . .
C11 C12 C13 106.90(11) . .
C14 C13 C12 102.56(13) . .
C13 C14 O1 110.94(10) . .
C21 O2 C24 107.75(8) . .
C21 O2 Na1 111.20(8) . .
C24 O2 Na1 121.08(6) . .
C22 C21 O2 110.97(11) . .
C21 C22 C23 106.07(12) . .
C24 C23 C22 107.01(11) . .
C23 C24 O2 107.29(10) . .
C31 O3 C34 110.20(9) . .
C31 O3 Na2 128.82(6) . .
C34 O3 Na2 119.42(6) . .
O3 C31 C32 108.24(10) . .
C31 C32 C33 107.04(13) . .
C34 C33 C32 106.77(13) . .
O3 C34 C33 105.50(10) . .
C41 O4 C44 107.02(9) . .
C41 O4 Na3 133.47(6) . .
C44 O4 Na3 119.51(8) . .
O4 C41 C42 112.00(11) . .
C41 C42 C43 103.04(12) . .
C44 C43 C42 107.31(12) . .
O4 C44 C43 108.00(12) . .
C51 O5 C54 106.86(9) . .
C51 O5 Na3 122.97(6) . .
C54 O5 Na3 126.68(8) . .
O5 C51 C52 105.78(12) . .
C53 C52 C51 107.66(12) . .
C52 C53 C54 107.09(13) . .
O5 C54 C53 109.01(13) . .
C61 O6 C64 107.28(12) . .
C61 O6 Na3 118.05(8) . .
C64 O6 Na3 127.22(10) . .
O6 C61 C62 104.59(13) . .
C63 C62 C61 107.14(17) . .
C62 C63 C64 106.02(16) . .
O6 C64 C63 107.71(13) . .
C74 O7 C71 111.56(14) . .
C72 C71 O7 102.16(14) . .
C73 C72 C71 111.31(16) . .
C72 C73 C74 112.98(16) . .
O7 C74 C73 100.44(14) . .
C11' O1' C14' 101.33(11) . .
C11' O1' Na1' 122.98(7) . .
C14' O1' Na1' 132.92(10) . .
O1' C11' C12' 92.01(13) . .
C13' C12' C11' 105.36(14) . .
C12' C13' C14' 102.59(14) . .
C13' C14' O1' 104.14(13) . .
C24' O2' C21' 106.46(8) . .
C24' O2' Na1' 114.79(9) . .
C21' O2' Na1' 120.24(7) . .
C24' O2' Na2' 112.84(7) . .
C21' O2' Na2' 110.96(7) . .
Na1' O2' Na2' 90.99(2) . .
C22' C21' O2' 107.83(11) . .
C21' C22' C23' 106.34(13) . .
C24' C23' C22' 104.32(13) . .
O2' C24' C23' 106.59(10) . .
C34' O3' C31' 109.53(10) . .
C34' O3' Na2' 128.21(7) . .
C31' O3' Na2' 121.63(8) . .
C32' C31' O3' 105.50(12) . .
C31' C32' C33' 105.76(12) . .
C34' C33' C32' 106.59(17) . .
O3' C34' C33' 106.96(13) . .
C44' O4' C41' 108.40(10) . .
C44' O4' Na3' 131.66(6) . .
C41' O4' Na3' 118.81(7) . .
C42' C41' O4' 106.92(12) . .
C41' C42' C43' 108.48(13) . .
C44' C43' C42' 106.55(14) . .
O4' C44' C43' 108.98(10) . .
C54' O5' C51' 106.27(9) . .
C54' O5' Na3' 127.89(6) . .
C51' O5' Na3' 125.82(7) . .
O5' C51' C52' 108.38(9) . .
C51' C52' C53' 104.58(10) . .
C54' C53' C52' 108.21(11) . .
O5' C54' C53' 107.83(10) . .
C61' O6' C64' 109.01(9) . .
C61' O6' Na3' 123.27(7) . .
C64' O6' Na3' 127.54(6) . .
O6' C61' C62' 107.91(11) . .
C61' C62' C63' 106.21(11) . .
C64' C63' C62' 106.25(13) . .
O6' C64' C63' 109.02(10) . .
C74' O7' C71' 107.8(2) . .
O7' C71' C72' 104.99(17) . .
C71' C72' C73' 104.85(18) . .
C74' C73' C72' 105.50(16) . .
O7' C74' C73' 101.3(2) . .
B4 B3 C2 103.35(7) . .
B4 B3 B8 60.85(6) . .
C2 B3 B8 106.83(6) . .
B4 B3 B7 109.24(7) . .
C2 B3 B7 60.95(5) . .
B8 B3 B7 60.99(6) . .
B4 B3 Na2 79.07(5) . .
C2 B3 Na2 72.76(4) . .
B8 B3 Na2 139.03(7) . .
B7 B3 Na2 133.70(5) . .
B4 B3 Na1 168.78(5) . .
C2 B3 Na1 71.72(6) . .
B8 B3 Na1 129.91(7) . .
B7 B3 Na1 77.60(6) . .
Na2 B3 Na1 89.78(3) . .
B4 B3 Na1 114.69(5) . 2_686
C2 B3 Na1 132.93(7) . 2_686
B8 B3 Na1 71.86(4) . 2_686
B7 B3 Na1 80.40(5) . 2_686
Na2 B3 Na1 139.04(3) . 2_686
Na1 B3 Na1 74.72(3) . 2_686
B5 B4 B3 106.53(7) . .
B5 B4 B8 104.84(6) . .
B3 B4 B8 60.85(6) . .
B5 B4 B9 59.90(5) . .
B3 B4 B9 107.53(8) . .
B8 B4 B9 57.69(6) . .
B5 B4 Na2 82.15(4) . .
B3 B4 Na2 65.68(4) . .
B8 B4 Na2 125.86(7) . .
B9 B4 Na2 138.57(5) . .
C1 B5 B4 110.87(7) . .
C1 B5 B9 111.78(8) . .
B4 B5 B9 64.36(5) . .
C1 B5 B10 62.98(6) . .
B4 B5 B10 114.44(7) . .
B9 B5 B10 61.03(5) . .
C1 B5 Na2 71.73(4) . .
B4 B5 Na2 66.34(4) . .
B9 B5 Na2 127.93(5) . .
B10 B5 Na2 131.56(6) . .
B10 B6 C1 60.34(6) . .
B10 B6 C2 105.19(8) . .
C1 B6 C2 54.08(5) . .
B10 B6 B11 59.52(7) . .
C1 B6 B11 105.35(8) . .
C2 B6 B11 107.95(7) . .
B10 B6 B7 108.49(8) . .
C1 B6 B7 103.29(6) . .
C2 B6 B7 60.79(5) . .
B11 B6 B7 61.36(6) . .
B6 B10 B11 61.38(7) . .
B6 B10 C1 60.10(6) . .
B11 B10 C1 106.57(7) . .
B6 B10 B5 103.43(7) . .
B11 B10 B5 105.43(6) . .
C1 B10 B5 53.78(5) . .
B6 B10 B9 108.23(7) . .
B11 B10 B9 59.96(7) . .
C1 B10 B9 102.98(6) . .
B5 B10 B9 59.31(5) . .
B3 B7 B6 107.87(7) . .
B3 B7 C2 58.88(5) . .
B6 B7 C2 59.04(5) . .
B3 B7 B8 59.10(6) . .
B6 B7 B8 106.62(8) . .
C2 B7 B8 103.82(8) . .
B3 B7 B11 108.10(9) . .
B6 B7 B11 59.12(6) . .
C2 B7 B11 104.89(7) . .
B8 B7 B11 60.30(6) . .
B3 B7 Na1 68.31(5) . .
B6 B7 Na1 114.69(5) . .
C2 B7 Na1 67.29(5) . .
B8 B7 Na1 120.42(5) . .
B11 B7 Na1 172.18(6) . .
B3 B7 Na1 66.43(4) . 2_686
B6 B7 Na1 171.70(8) . 2_686
C2 B7 Na1 119.14(5) . 2_686
B8 B7 Na1 65.45(4) . 2_686
B11 B7 Na1 115.94(5) . 2_686
Na1 B7 Na1 69.56(2) . 2_686
B9 B8 B4 62.75(6) . .
B9 B8 B3 109.56(7) . .
B4 B8 B3 58.30(6) . .
B9 B8 B7 108.04(7) . .
B4 B8 B7 106.36(7) . .
B3 B8 B7 59.91(6) . .
B9 B8 B11 59.43(7) . .
B4 B8 B11 108.87(7) . .
B3 B8 B11 108.75(6) . .
B7 B8 B11 60.30(6) . .
B9 B8 Na1 170.96(7) . 2_686
B4 B8 Na1 114.26(5) . 2_686
B3 B8 Na1 73.54(5) . 2_686
B7 B8 Na1 80.92(5) . 2_686
B11 B8 Na1 128.33(7) . 2_686
B8 B9 B5 103.03(7) . .
B8 B9 B11 62.69(7) . .
B5 B9 B11 105.00(8) . .
B8 B9 B10 108.60(9) . .
B5 B9 B10 59.66(5) . .
B11 B9 B10 59.05(6) . .
B8 B9 B4 59.55(6) . .
B5 B9 B4 55.74(5) . .
B11 B9 B4 108.91(8) . .
B10 B9 B4 106.23(7) . .
B10 B11 B9 60.99(7) . .
B10 B11 B6 59.10(6) . .
B9 B11 B6 107.26(7) . .
B10 B11 B7 106.70(7) . .
B9 B11 B7 106.09(7) . .
B6 B11 B7 59.53(6) . .
B10 B11 B8 106.36(8) . .
B9 B11 B8 57.89(6) . .
B6 B11 B8 106.24(6) . .
B7 B11 B8 59.41(6) . .
B4' B3' C2' 105.17(6) . .
B4' B3' B8' 62.05(6) . .
C2' B3' B8' 106.62(7) . .
B4' B3' B6' 108.62(7) . .
C2' B3' B6' 60.20(6) . .
B8' B3' B6' 59.29(6) . .
B4' B3' Na2' 80.39(6) . .
C2' B3' Na2' 73.26(5) . .
B8' B3' Na2' 141.36(7) . .
B6' B3' Na2' 133.42(5) . .
B4' B3' Na1' 169.79(7) . .
C2' B3' Na1' 70.43(4) . .
B8' B3' Na1' 127.73(7) . .
B6' B3' Na1' 77.59(5) . .
Na2' B3' Na1' 89.46(3) . .
B4' B3' Na1' 113.43(5) . 2_657
C2' B3' Na1' 131.25(7) . 2_657
B8' B3' Na1' 69.48(5) . 2_657
B6' B3' Na1' 79.55(5) . 2_657
Na2' B3' Na1' 140.17(4) . 2_657
Na1' B3' Na1' 75.26(3) . 2_657
B5' B4' B3' 104.47(6) . .
B5' B4' B7' 58.78(5) . .
B3' B4' B7' 107.72(9) . .
B5' B4' B8' 102.61(8) . .
B3' B4' B8' 60.88(6) . .
B7' B4' B8' 57.88(6) . .
B5' B4' Na2' 82.55(5) . .
B3' B4' Na2' 64.09(5) . .
B7' B4' Na2' 138.02(5) . .
B8' B4' Na2' 124.25(6) . .
C1' B5' B4' 114.29(6) . .
C1' B5' B9' 64.00(6) . .
B4' B5' B9' 117.70(8) . .
C1' B5' B7' 114.69(8) . .
B4' B5' B7' 65.27(6) . .
B9' B5' B7' 62.39(6) . .
C1' B5' Na2' 72.23(4) . .
B4' B5' Na2' 66.29(4) . .
B9' B5' Na2' 133.17(5) . .
B7' B5' Na2' 128.81(5) . .
B10' B6' B8' 107.03(7) . .
B10' B6' C2' 59.89(6) . .
B8' B6' C2' 105.97(8) . .
B10' B6' B3' 107.38(8) . .
B8' B6' B3' 59.94(6) . .
C2' B6' B3' 58.73(6) . .
B10' B6' B11' 59.43(5) . .
B8' B6' B11' 60.21(6) . .
C2' B6' B11' 106.98(7) . .
B3' B6' B11' 108.33(8) . .
B10' B6' Na1' 115.33(5) . .
B8' B6' Na1' 119.35(6) . .
C2' B6' Na1' 65.54(4) . .
B3' B6' Na1' 67.08(4) . .
B11' B6' Na1' 172.39(7) . .
B5' B7' B8' 102.94(6) . .
B5' B7' B9' 58.59(6) . .
B8' B7' B9' 108.42(7) . .
B5' B7' B11' 103.99(7) . .
B8' B7' B11' 61.43(6) . .
B9' B7' B11' 59.75(6) . .
B5' B7' B4' 55.95(5) . .
B8' B7' B4' 61.09(6) . .
B9' B7' B4' 106.68(7) . .
B11' B7' B4' 109.61(7) . .
B7' B8' B6' 107.60(6) . .
B7' B8' B3' 107.20(8) . .
B6' B8' B3' 60.77(6) . .
B7' B8' B11' 59.76(6) . .
B6' B8' B11' 60.66(6) . .
B3' B8' B11' 109.34(6) . .
B7' B8' B4' 61.03(6) . .
B6' B8' B4' 105.87(7) . .
B3' B8' B4' 57.08(6) . .
B11' B8' B4' 108.26(7) . .
B7' B8' Na1' 169.37(7) . 2_657
B6' B8' Na1' 82.72(5) . 2_657
B3' B8' Na1' 75.24(4) . 2_657
B11' B8' Na1' 129.79(8) . 2_657
B4' B8' Na1' 114.40(5) . 2_657
B5' B9' C1' 53.36(5) . .
B5' B9' B10' 102.32(7) . .
C1' B9' B10' 60.16(6) . .
B5' B9' B11' 104.77(7) . .
C1' B9' B11' 106.87(6) . .
B10' B9' B11' 61.21(6) . .
B5' B9' B7' 59.01(6) . .
C1' B9' B7' 103.24(7) . .
B10' B9' B7' 108.29(7) . .
B11' B9' B7' 60.35(7) . .
C1' B10' B9' 59.57(6) . .
C1' B10' B6' 103.83(7) . .
B9' B10' B6' 108.67(7) . .
C1' B10' B11' 105.67(8) . .
B9' B10' B11' 60.23(6) . .
B6' B10' B11' 61.17(5) . .
C1' B10' C2' 56.01(6) . .
B9' B10' C2' 106.59(8) . .
B6' B10' C2' 60.49(5) . .
B11' B10' C2' 108.81(7) . .
B9' B11' B7' 59.90(7) . .
B9' B11' B10' 58.56(6) . .
B7' B11' B10' 105.86(9) . .
B9' B11' B8' 106.47(9) . .
B7' B11' B8' 58.81(6) . .
B10' B11' B8' 106.14(7) . .
B9' B11' B6' 105.95(7) . .
B7' B11' B6' 105.65(8) . .
B10' B11' B6' 59.40(5) . .
B8' B11' B6' 59.13(5) . .

loop_
_geom_bond_atom_site_label_1
_geom_bond_atom_site_label_2
_geom_bond_distance
_geom_bond_site_symmetry_2
Na2' O3' 2.2988(10) .
Na2' B3' 2.6586(14) .
Na2' C6' 2.6751(9) .
Na2' C10' 2.7275(11) .
Na2' C7' 2.7512(10) .
Na2' C9' 2.8289(13) .
Na2' C8' 2.8488(12) .
Na2' B4' 2.9141(12) .
Na2' O2' 2.9902(9) .
Na2' C1' 3.0581(10) .
Na2' B5' 3.1560(10) .
Na2' Na1' 3.8929(8) .
Na3' O4' 2.3266(9) .
Na3' O5' 2.3593(10) .
Na3' O6' 2.3600(9) .
Na3' C9' 2.6596(10) .
Na3' C10' 2.6662(10) .
Na3' C8' 2.7645(11) .
Na3' C7' 2.7815(12) .
Na3' C6' 2.7888(11) .
Na1' O1' 2.3551(9) .
Na1' O2' 2.4416(11) .
Na1' C2' 2.8185(10) .
Na1' B3' 2.8688(11) .
Na1' B8' 2.8970(11) 2_657
Na1' B3' 2.9914(11) 2_657
Na1' B6' 3.0419(10) .
Na1' Na1' 3.5793(8) 2_657
Na2 O3 2.3353(8) .
Na2 C6 2.6835(9) .
Na2 B3 2.6853(11) .
Na2 C10 2.7246(11) .
Na2 C7 2.7294(10) .
Na2 C8 2.8457(10) .
Na2 C9 2.8472(12) .
Na2 B4 2.8934(11) .
Na2 C1 3.0287(8) .
Na2 B5 3.1292(10) .
Na2 Na1 3.9582(11) .
Na3 O5 2.3619(8) .
Na3 O4 2.3689(8) .
Na3 O6 2.3718(11) .
Na3 C10 2.7356(10) .
Na3 C6 2.7498(9) .
Na3 C9 2.7557(10) .
Na3 C7 2.7593(11) .
Na3 C8 2.7636(11) .
Na1 O1 2.3270(9) .
Na1 O2 2.4376(9) .
Na1 C2 2.8906(12) .
Na1 B3 2.9184(13) .
Na1 B8 2.9223(12) 2_686
Na1 B3 2.9491(10) 2_686
Na1 B7 3.0675(12) .
Na1 B7 3.1726(11) 2_686
Na1 Na1 3.5607(9) 2_686
C1 B5 1.5671(13) .
C1 C3 1.5697(9) .
C1 C2 1.5773(14) .
C1 B6 1.7262(14) .
C1 B10 1.7303(12) .
C3 C6 1.5260(10) .
C3 C4 1.5353(15) .
C3 C5 1.5387(13) .
C2 B3 1.7374(12) .
C2 B6 1.7433(12) .
C2 B7 1.7743(12) .
C6 C7 1.3864(13) .
C6 C10 1.3931(15) .
C7 C8 1.4069(14) .
C8 C9 1.3592(19) .
C9 C10 1.3785(12) .
C1' B5' 1.5288(11) .
C1' C3' 1.5702(11) .
C1' C2' 1.6434(11) .
C1' B9' 1.7125(13) .
C1' B10' 1.7227(17) .
C3' C6' 1.5127(14) .
C3' C4' 1.5346(13) .
C3' C5' 1.5746(11) .
C2' B3' 1.7593(12) .
C2' B10' 1.7755(14) .
C2' B6' 1.7863(15) .
C6' C7' 1.3881(11) .
C6' C10' 1.4193(15) .
C7' C8' 1.3764(18) .
C8' C9' 1.3826(17) .
C9' C10' 1.4041(14) .
O1 C11 1.3933(11) .
O1 C14 1.4038(16) .
C11 C12 1.386(2) .
C12 C13 1.466(2) .
C13 C14 1.3884(17) .
O2 C21 1.3923(14) .
O2 C24 1.4102(12) .
C21 C22 1.3224(16) .
C22 C23 1.488(2) .
C23 C24 1.3697(16) .
O3 C31 1.3837(14) .
O3 C34 1.4330(12) .
C31 C32 1.419(2) .
C32 C33 1.4635(19) .
C33 C34 1.436(2) .
O4 C41 1.3758(16) .
O4 C44 1.4162(15) .
C41 C42 1.4330(16) .
C42 C43 1.472(2) .
C43 C44 1.4177(18) .
O5 C51 1.3931(14) .
O5 C54 1.3965(16) .
C51 C52 1.4541(19) .
C52 C53 1.366(2) .
C53 C54 1.4146(18) .
O6 C61 1.3801(18) .
O6 C64 1.4053(16) .
C61 C62 1.443(2) .
C62 C63 1.362(3) .
C63 C64 1.422(3) .
O7 C74 1.416(2) .
O7 C71 1.430(2) .
C71 C72 1.425(2) .
C72 C73 1.255(3) .
C73 C74 1.444(2) .
O1' C11' 1.334(2) .
O1' C14' 1.4614(16) .
C11' C12' 1.5654(19) .
C12' C13' 1.265(2) .
C13' C14' 1.451(3) .
O2' C24' 1.3861(13) .
O2' C21' 1.4047(13) .
C21' C22' 1.402(2) .
C22' C23' 1.461(2) .
C23' C24' 1.4139(19) .
O3' C34' 1.396(2) .
O3' C31' 1.4287(13) .
C31' C32' 1.413(2) .
C32' C33' 1.454(3) .
C33' C34' 1.414(2) .
O4' C44' 1.3911(14) .
O4' C41' 1.4112(14) .
C41' C42' 1.407(2) .
C42' C43' 1.428(2) .
C43' C44' 1.399(2) .
O5' C54' 1.4049(15) .
O5' C51' 1.4060(13) .
C51' C52' 1.4231(16) .
C52' C53' 1.4337(17) .
C53' C54' 1.4152(16) .
O6' C61' 1.3645(13) .
O6' C64' 1.3838(15) .
C61' C62' 1.434(2) .
C62' C63' 1.443(2) .
C63' C64' 1.3894(18) .
O7' C74' 1.366(3) .
O7' C71' 1.386(3) .
C71' C72' 1.407(3) .
C72' C73' 1.439(3) .
C73' C74' 1.396(3) .
B3 B4 1.7009(17) .
B3 B8 1.7459(13) .
B3 B7 1.7606(14) .
B3 Na1 2.9491(10) 2_686
B4 B5 1.6508(11) .
B4 B8 1.7461(15) .
B4 B9 1.8007(13) .
B5 B9 1.7281(12) .
B5 B10 1.7343(13) .
B6 B10 1.7165(19) .
B6 B11 1.7560(14) .
B6 B7 1.7634(13) .
B10 B11 1.7240(15) .
B10 B9 1.7581(14) .
B7 B8 1.7796(17) .
B7 B11 1.7957(15) .
B7 Na1 3.1726(11) 2_686
B8 B9 1.7119(17) .
B8 B11 1.7957(13) .
B8 Na1 2.9223(12) 2_686
B9 B11 1.740(2) .
B3' B4' 1.7168(15) .
B3' B8' 1.7867(14) .
B3' B6' 1.8015(17) .
B3' Na1' 2.9914(11) 2_657
B4' B5' 1.6471(11) .
B4' B7' 1.8055(15) .
B4' B8' 1.8066(19) .
B5' B9' 1.6924(16) .
B5' B7' 1.6999(15) .
B6' B10' 1.7709(13) .
B6' B8' 1.7748(15) .
B6' B11' 1.8024(13) .
B7' B8' 1.7479(14) .
B7' B9' 1.7571(13) .
B7' B11' 1.7651(19) .
B8' B11' 1.7945(15) .
B8' Na1' 2.8970(11) 2_657
B9' B10' 1.7245(15) .
B9' B11' 1.7545(16) .
B10' B11' 1.7716(13) .

loop_
_platon_squeeze_void_nr
_platon_squeeze_void_average_x
_platon_squeeze_void_average_y
_platon_squeeze_void_average_z
_platon_squeeze_void_volume
_platon_squeeze_void_count_electrons
1 0.318 0.758 0.690 12.8 -0.1
2 0.682 0.242 0.310 12.8 0.0
